data_4116504
loop_
_publ_author_name
'Spencer Knapp'
'Buwen Huang'
'Thomas J. Emge'
'Suzie Sheng'
'Karsten Krogh-Jespersen'
'Joseph A. Potenza'
'Harvey J. Schugar'

_publ_contact_author
;
  Prof. Joseph A. Potenza
  Department of Chemistry
  Rutgers University
  710 Taylor road
  Piscataway, New Jersey USA
;
_publ_contact_author_email potenza@rutchem.rutgers.edu
_publ_contact_author_fax '732 445 5312'
_publ_contact_author_phone '732 445 2115'
_publ_section_title
;
 A Pyropheophorbide Dimer with Single Pyrrole \p Overlap and a Low-Energy
 Q Absorption
;
_journal_name_full 'Journal of the American Chemical Society'
_journal_page_first 7977
_journal_page_last 7978
_journal_paper_doi 10.1021/ja991632s
_journal_volume 121
_journal_year 1999
_chemical_compound_source synthesized
_chemical_formula_sum 'C34 H34 Cl3 N5 O4 Zn'
_chemical_formula_weight 748.38
_chemical_name_common none
_chemical_name_systematic
; 
 Zinc(II)-2-devinyl-2-carboximinopyropheophorbide a methyl
 ester chloroform solvate 
;
_space_group_IT_number 19
_symmetry_cell_setting orthorhombic
_symmetry_Int_Tables_number 19
_symmetry_space_group_name_Hall 'P 2ac 2ab'
_symmetry_space_group_name_H-M 'P 21 21 21'
_atom_sites_solution_hydrogens geom
_atom_sites_solution_primary direct
_atom_sites_solution_secondary difmap
_audit_creation_method SHELXL-97
_cell_angle_alpha 90.000(6)
_cell_angle_beta 90.000(8)
_cell_angle_gamma 90.000(8)
_cell_formula_units_Z 4
_cell_length_a 11.7906(14)
_cell_length_b 12.4046(10)
_cell_length_c 23.7952(18)
_cell_measurement_reflns_used 25
_cell_measurement_temperature 293(2)
_cell_measurement_theta_max 34.34
_cell_measurement_theta_min 25.36
_cell_volume 3480.2(6)
_computing_cell_refinement 'CAD4 (Enraf-Nonius)'
_computing_data_collection 'CAD4 (Enraf-Nonius)'
_computing_data_reduction 'local programs'
_computing_structure_refinement 'SHELXL-97 (Sheldrick, 1997)'
_computing_structure_solution 'SHELXS-97 (Sheldrick, 1997)'
_diffrn_ambient_temperature 293(2)
_diffrn_measured_fraction_theta_full 0.999
_diffrn_measured_fraction_theta_max 0.999
_diffrn_measurement_device_type 'Enraf-Nonius CAD4'
_diffrn_measurement_method \q/2\q
_diffrn_radiation_monochromator graphite
_diffrn_radiation_source 'fine-focus sealed tube'
_diffrn_radiation_type CuK\a
_diffrn_radiation_wavelength 1.54184
_diffrn_reflns_av_R_equivalents 0.0136
_diffrn_reflns_av_sigmaI/netI 0.0283
_diffrn_reflns_limit_h_max 14
_diffrn_reflns_limit_h_min -7
_diffrn_reflns_limit_k_max 15
_diffrn_reflns_limit_k_min 0
_diffrn_reflns_limit_l_max 29
_diffrn_reflns_limit_l_min 0
_diffrn_reflns_number 4214
_diffrn_reflns_theta_full 69.98
_diffrn_reflns_theta_max 69.98
_diffrn_reflns_theta_min 3.72
_diffrn_standards_decay_% 1.2
_diffrn_standards_interval_time 60
_diffrn_standards_number 3
_exptl_absorpt_coefficient_mu 3.468
_exptl_absorpt_correction_T_max 0.5159
_exptl_absorpt_correction_T_min 0.3376
_exptl_absorpt_correction_type numerical
_exptl_absorpt_process_details 'SHELX76 (Sheldrick, 1976)'
_exptl_crystal_colour 'dark green'
_exptl_crystal_density_diffrn 1.428
_exptl_crystal_description plates
_exptl_crystal_F_000 1544
_exptl_crystal_size_max 0.40
_exptl_crystal_size_mid 0.24
_exptl_crystal_size_min 0.22
_refine_diff_density_max 0.824
_refine_diff_density_min -0.388
_refine_diff_density_rms 0.123
_refine_ls_abs_structure_details 'Flack H D (1983), Acta Cryst. A39, 876-881'
_refine_ls_abs_structure_Flack 0.01(5)
_refine_ls_extinction_method none
_refine_ls_goodness_of_fit_ref 1.002
_refine_ls_hydrogen_treatment mixed
_refine_ls_matrix_type full
_refine_ls_number_parameters 461
_refine_ls_number_reflns 4088
_refine_ls_number_restraints 60
_refine_ls_restrained_S_all 1.023
_refine_ls_R_factor_all 0.0766
_refine_ls_R_factor_gt 0.0646
_refine_ls_shift/su_max 0.033
_refine_ls_shift/su_mean 0.003
_refine_ls_structure_factor_coef Fsqd
_refine_ls_weighting_details 'w=1/[\s^2^(Fo^2^)+(0.0900P)^2^+8.0000P] where P=(Fo^2^+2Fc^2^)/3'
_refine_ls_weighting_scheme calc
_refine_ls_wR_factor_gt 0.1569
_refine_ls_wR_factor_ref 0.1630
_reflns_number_gt 3568
_reflns_number_total 4088
_reflns_threshold_expression >2sigma(I)
_cod_data_source_file ja991632s.cif
_cod_data_source_block znchlorb
_cod_depositor_comments
;
The following automatic conversions were performed:

'_refine_ls_weighting_scheme' value 'calc
w=1/[\s^2^(Fo^2^)+(0.0900P)^2^+8.0000P] where P=(Fo^2^+2Fc^2^)/3' was
changed to 'calc'. New tag '_refine_ls_weighting_details' was
created. The value of the new tag was set to
'w=1/[\s^2^(Fo^2^)+(0.0900P)^2^+8.0000P] where P=(Fo^2^+2Fc^2^)/3'.

Automatic conversion script
Id: cif_fix_values 3143 2015-03-26 13:38:13Z robertas 
;
_cod_database_code 4116504

loop_
_symmetry_equiv_pos_as_xyz
'x, y, z'
'x+1/2, -y+1/2, -z'
'-x, y+1/2, -z+1/2'
'-x+1/2, -y, z+1/2'

loop_
_atom_site_label
_atom_site_type_symbol
_atom_site_fract_x
_atom_site_fract_y
_atom_site_fract_z
_atom_site_U_iso_or_equiv
_atom_site_adp_type
_atom_site_occupancy
_atom_site_calc_flag
_atom_site_refinement_flags
_atom_site_disorder_assembly
_atom_site_disorder_group
Zn1 Zn 0.51983(7) 0.27976(6) 0.12118(3) 0.0343(2) Uani 1 d . . .
N1 N 0.4245(5) 0.1898(4) 0.0702(2) 0.0403(13) Uani 1 d . . .
N2 N 0.5803(5) 0.1359(4) 0.1542(2) 0.0377(13) Uani 1 d . . .
N3 N 0.5719(5) 0.3611(4) 0.1893(2) 0.0357(12) Uani 1 d . . .
N4 N 0.4200(5) 0.4196(4) 0.0946(2) 0.0376(13) Uani 1 d . . .
C1 C 0.3473(6) 0.2298(6) 0.0347(3) 0.0419(16) Uani 1 d . . .
C2 C 0.2943(6) 0.1505(6) 0.0015(3) 0.0425(17) Uani 1 d . . .
C3 C 0.3410(6) 0.0514(6) 0.0184(3) 0.0428(16) Uani 1 d . . .
C4 C 0.4225(6) 0.0789(5) 0.0603(3) 0.0389(15) Uani 1 d . . .
C5 C 0.4930(7) 0.0083(5) 0.0906(3) 0.0449(17) Uani 1 d . . .
H5 H 0.4901 -0.0640 0.0804 0.054 Uiso 1 calc R . .
C6 C 0.5655(6) 0.0339(5) 0.1336(3) 0.0400(16) Uani 1 d . . .
C7 C 0.6311(7) -0.0420(6) 0.1676(3) 0.0491(18) Uani 1 d . . .
C8 C 0.6795(7) 0.0157(7) 0.2085(3) 0.054(2) Uani 1 d . . .
C9 C 0.6467(6) 0.1261(6) 0.2002(3) 0.0412(16) Uani 1 d . . .
C10 C 0.6739(6) 0.2127(7) 0.2352(3) 0.0474(17) Uani 1 d . . .
H10 H 0.7212 0.1971 0.2653 0.057 Uiso 1 calc R . .
C11 C 0.6390(6) 0.3197(6) 0.2306(3) 0.0434(17) Uani 1 d . . .
C12 C 0.6732(6) 0.4089(6) 0.2681(3) 0.0469(18) Uani 1 d . . .
C13 C 0.6281(6) 0.4998(6) 0.2465(3) 0.0448(17) Uani 1 d . . .
C14 C 0.5650(6) 0.4693(6) 0.1963(3) 0.0397(15) Uani 1 d . . .
C15 C 0.5095(6) 0.5411(5) 0.1605(3) 0.0417(16) Uani 1 d . . .
H15 H 0.5171 0.6136 0.1695 0.050 Uiso 1 calc R . .
C16 C 0.4449(5) 0.5195(5) 0.1134(3) 0.0410(16) Uani 1 d . . .
C17 C 0.3967(7) 0.6054(6) 0.0745(3) 0.052(2) Uani 1 d . . .
H17 H 0.3600 0.6628 0.0962 0.062 Uiso 1 calc R . .
C18 C 0.3072(7) 0.5417(6) 0.0392(4) 0.0512(19) Uani 1 d . . .
H18 H 0.3219 0.5565 -0.0006 0.061 Uiso 1 calc R . .
C19 C 0.3438(6) 0.4255(5) 0.0511(3) 0.0377(15) Uani 1 d . . .
C20 C 0.3076(6) 0.3366(6) 0.0235(3) 0.0417(17) Uani 1 d . . .
C21 C 0.3095(8) -0.0602(6) -0.0002(4) 0.059(2) Uani 1 d . . .
H21A H 0.3509 -0.1121 0.0216 0.088 Uiso 1 calc R . .
H21B H 0.3279 -0.0689 -0.0392 0.088 Uiso 1 calc R . .
H21C H 0.2296 -0.0710 0.0051 0.088 Uiso 1 calc R . .
C22 C 0.6388(9) -0.1606(6) 0.1564(4) 0.067(3) Uani 1 d . . .
H22A H 0.6510 -0.1980 0.1917 0.080 Uiso 1 calc R . .
H22B H 0.5671 -0.1853 0.1410 0.080 Uiso 1 calc R . .
C23 C 0.7296(10) -0.1892(9) 0.1175(7) 0.126(5) Uani 1 d . . .
H23A H 0.7332 -0.2662 0.1138 0.189 Uiso 1 calc R . .
H23B H 0.8005 -0.1627 0.1317 0.189 Uiso 1 calc R . .
H23C H 0.7147 -0.1574 0.0814 0.189 Uiso 1 calc R . .
C24 C 0.7525(9) -0.0259(8) 0.2550(4) 0.076(3) Uani 1 d . . .
H24A H 0.7625 -0.1022 0.2508 0.115 Uiso 1 calc R . .
H24B H 0.7169 -0.0111 0.2905 0.115 Uiso 1 calc R . .
H24C H 0.8251 0.0091 0.2537 0.115 Uiso 1 calc R . .
C25 C 0.7448(8) 0.4020(7) 0.3173(3) 0.057(2) Uani 1 d . . .
H25A H 0.7455 0.4608 0.3415 0.069 Uiso 1 calc R . .
N5 N 0.8066(7) 0.3222(7) 0.3301(3) 0.075(2) Uani 1 d . . .
O1 O 0.8682(7) 0.3403(6) 0.3809(3) 0.100(2) Uani 1 d . . .
H1O H 0.9395 0.2756 0.3746 0.151 Uiso 1 d . . .
C27 C 0.6467(8) 0.6118(7) 0.2665(3) 0.057(2) Uani 1 d . . .
H27A H 0.6170 0.6616 0.2393 0.085 Uiso 1 calc R . .
H27B H 0.7265 0.6243 0.2712 0.085 Uiso 1 calc R . .
H27C H 0.6086 0.6219 0.3018 0.085 Uiso 1 calc R . .
C28 C 0.4888(9) 0.6518(7) 0.0364(4) 0.074(3) Uani 1 d . . .
H28A H 0.4567 0.7066 0.0128 0.111 Uiso 1 calc R . .
H28B H 0.5198 0.5954 0.0135 0.111 Uiso 1 calc R . .
H28C H 0.5479 0.6825 0.0591 0.111 Uiso 1 calc R . .
C29 C 0.1861(8) 0.5678(8) 0.0505(4) 0.071(3) Uani 1 d . . .
H29A H 0.1736 0.6442 0.0446 0.085 Uiso 1 calc R . .
H29B H 0.1383 0.5285 0.0244 0.085 Uiso 1 calc R . .
C30 C 0.1548(8) 0.5398(9) 0.1077(5) 0.085(3) Uani 1 d . . .
H30A H 0.2051 0.5771 0.1334 0.102 Uiso 1 calc R . .
H30B H 0.1660 0.4630 0.1130 0.102 Uiso 1 calc R . .
C31 C 0.0286(10) 0.5687(11) 0.1231(5) 0.087(3) Uani 1 d . . .
O2 O -0.0111(6) 0.6549(6) 0.1183(4) 0.101(2) Uani 1 d . . .
O3 O -0.0253(8) 0.4867(9) 0.1410(4) 0.131(3) Uani 1 d . . .
C32 C -0.1409(11) 0.4999(14) 0.1609(6) 0.145(6) Uani 1 d . . .
H32A H -0.1690 0.4320 0.1743 0.218 Uiso 1 calc R . .
H32B H -0.1879 0.5247 0.1306 0.218 Uiso 1 calc R . .
H32C H -0.1423 0.5517 0.1908 0.218 Uiso 1 calc R . .
C33 C 0.2193(7) 0.3230(6) -0.0218(3) 0.0495(19) Uani 1 d . . .
H33 H 0.2407 0.3628 -0.0552 0.059 Uiso 1 calc R . .
H33 H 0.1463 0.3491 -0.0089 0.059 Uiso 1 calc R . .
C26 C 0.2137(6) 0.2011(6) -0.0344(3) 0.0390(16) Uani 1 d . . .
O4 O 0.1514(4) 0.1594(4) -0.0691(2) 0.0464(12) Uani 1 d . . .
C34A C 0.047(3) 0.146(3) 0.1643(10) 0.32(3) Uani 0.630(8) d PDU A 1
H34A H 0.1067 0.0983 0.1781 0.383 Uiso 0.630(8) calc PR A 1
Cl1A Cl 0.0069(8) 0.2150(9) 0.2202(3) 0.208(5) Uani 0.630(8) d PDU A 1
Cl2A Cl -0.0478(14) 0.0647(11) 0.1354(6) 0.293(8) Uani 0.630(8) d PDU A 1
Cl3A Cl 0.112(2) 0.224(2) 0.1156(9) 0.508(18) Uani 0.630(8) d PDU A 1
C34B C 0.0049(17) 0.225(2) 0.1014(11) 0.147(16) Uani 0.370(8) d PDU A 2
H34B H -0.0128 0.2900 0.0799 0.176 Uiso 0.370(8) calc PR A 2
Cl1B Cl 0.1440(6) 0.2244(9) 0.1341(4) 0.112(4) Uani 0.370(8) d PDU A 2
Cl2B Cl -0.0890(14) 0.196(2) 0.1543(10) 0.267(12) Uani 0.370(8) d PDU A 2
Cl3B Cl 0.0113(19) 0.107(2) 0.0616(11) 0.364(16) Uani 0.370(8) d PDU A 2

loop_
_atom_site_aniso_label
_atom_site_aniso_U_11
_atom_site_aniso_U_22
_atom_site_aniso_U_33
_atom_site_aniso_U_23
_atom_site_aniso_U_13
_atom_site_aniso_U_12
Zn1 0.0357(4) 0.0327(4) 0.0345(4) -0.0038(4) -0.0022(4) -0.0025(4)
N1 0.044(3) 0.034(3) 0.043(3) -0.005(2) -0.011(3) -0.004(3)
N2 0.041(3) 0.037(3) 0.036(3) 0.000(2) -0.007(3) 0.002(3)
N3 0.038(3) 0.040(3) 0.029(3) -0.009(2) -0.002(2) -0.005(3)
N4 0.036(3) 0.033(3) 0.044(3) -0.008(2) 0.003(3) 0.001(3)
C1 0.047(4) 0.039(4) 0.040(3) -0.007(3) -0.008(3) -0.004(4)
C2 0.039(4) 0.043(4) 0.045(4) -0.006(3) -0.009(3) 0.003(3)
C3 0.043(4) 0.037(4) 0.048(4) -0.004(3) -0.005(3) -0.001(3)
C4 0.043(4) 0.031(3) 0.043(4) 0.000(3) -0.006(3) -0.001(3)
C5 0.056(5) 0.030(3) 0.048(4) 0.000(3) 0.000(4) -0.007(3)
C6 0.044(4) 0.031(3) 0.044(4) 0.006(3) -0.007(3) -0.004(3)
C7 0.056(5) 0.042(4) 0.049(4) 0.003(3) -0.009(4) 0.000(4)
C8 0.054(5) 0.054(5) 0.053(4) 0.006(4) -0.007(4) 0.002(4)
C9 0.044(4) 0.043(4) 0.036(3) 0.002(3) -0.005(3) -0.003(3)
C10 0.043(4) 0.061(5) 0.039(3) 0.004(4) -0.009(3) 0.000(4)
C11 0.043(4) 0.052(4) 0.035(3) -0.003(3) 0.006(3) -0.013(3)
C12 0.039(4) 0.057(5) 0.044(4) -0.008(4) 0.007(3) -0.007(4)
C13 0.041(4) 0.055(4) 0.038(4) -0.010(3) 0.013(3) -0.012(4)
C14 0.036(3) 0.046(4) 0.037(3) -0.011(3) 0.006(3) -0.011(3)
C15 0.045(4) 0.033(3) 0.048(4) -0.011(3) 0.009(3) -0.007(3)
C16 0.033(3) 0.044(4) 0.047(4) -0.012(3) 0.005(3) 0.002(3)
C17 0.057(5) 0.033(4) 0.066(5) -0.010(3) -0.007(4) 0.014(4)
C18 0.049(4) 0.040(4) 0.064(5) -0.010(4) -0.013(4) 0.011(4)
C19 0.035(3) 0.038(3) 0.040(3) -0.003(3) 0.000(3) 0.004(3)
C20 0.037(4) 0.037(4) 0.050(4) -0.005(3) -0.008(3) 0.003(3)
C21 0.066(5) 0.045(4) 0.066(5) -0.014(4) -0.021(4) -0.003(4)
C22 0.097(7) 0.039(4) 0.065(5) 0.010(4) -0.027(5) 0.004(5)
C23 0.102(9) 0.070(7) 0.206(15) -0.052(9) -0.030(11) 0.032(6)
C24 0.100(8) 0.067(6) 0.063(5) 0.006(5) -0.022(5) 0.006(6)
C25 0.067(5) 0.058(5) 0.048(4) -0.010(4) -0.006(4) -0.015(5)
N5 0.076(5) 0.083(6) 0.067(5) -0.009(4) -0.031(4) -0.003(5)
O1 0.113(6) 0.113(6) 0.075(4) -0.018(5) -0.044(5) 0.008(5)
C27 0.058(5) 0.066(5) 0.047(4) -0.023(4) -0.004(4) -0.007(4)
C28 0.083(7) 0.059(5) 0.080(6) 0.018(5) -0.016(6) -0.022(5)
C29 0.072(6) 0.061(5) 0.079(6) -0.016(5) -0.021(5) 0.014(5)
C30 0.068(6) 0.083(7) 0.104(9) 0.023(6) -0.005(6) 0.012(6)
C31 0.071(6) 0.108(9) 0.081(7) -0.003(7) -0.008(7) 0.011(7)
O2 0.063(4) 0.096(5) 0.145(7) -0.006(5) -0.001(5) 0.012(4)
O3 0.094(6) 0.140(8) 0.158(8) 0.014(7) 0.061(6) -0.001(6)
C32 0.091(9) 0.177(15) 0.168(14) 0.021(12) 0.075(10) 0.025(10)
C33 0.050(5) 0.047(4) 0.052(4) 0.000(4) -0.017(4) 0.009(4)
C26 0.044(4) 0.043(4) 0.030(3) -0.005(3) -0.003(3) 0.000(3)
O4 0.044(3) 0.047(3) 0.049(3) -0.008(2) -0.019(2) 0.005(2)
C34A 0.28(4) 0.34(4) 0.33(4) 0.03(3) 0.02(3) 0.03(3)
Cl1A 0.177(8) 0.292(12) 0.153(6) -0.017(7) 0.016(6) -0.026(10)
Cl2A 0.327(16) 0.262(13) 0.288(14) -0.006(12) 0.039(13) -0.069(13)
Cl3A 0.56(3) 0.42(3) 0.54(3) 0.03(2) 0.09(3) -0.03(2)
C34B 0.12(2) 0.13(2) 0.19(3) -0.06(2) 0.00(2) -0.05(2)
Cl1B 0.062(4) 0.125(7) 0.149(8) 0.059(7) 0.026(5) 0.009(5)
Cl2B 0.194(15) 0.27(2) 0.33(2) -0.007(19) 0.043(17) -0.010(16)
Cl3B 0.26(2) 0.45(3) 0.38(3) -0.02(2) -0.08(2) -0.08(2)

loop_
_atom_type_symbol
_atom_type_description
_atom_type_scat_dispersion_real
_atom_type_scat_dispersion_imag
_atom_type_scat_source
C C 0.0181 0.0091 'International Tables Vol C Tables 4.2.6.8 and 6.1.1.4'
H H 0.0000 0.0000 'International Tables Vol C Tables 4.2.6.8 and 6.1.1.4'
N N 0.0311 0.0180 'International Tables Vol C Tables 4.2.6.8 and 6.1.1.4'
O O 0.0492 0.0322 'International Tables Vol C Tables 4.2.6.8 and 6.1.1.4'
Zn Zn -1.5491 0.6778 'International Tables Vol C Tables 4.2.6.8 and 6.1.1.4'
Cl Cl 0.3639 0.7018 'International Tables Vol C Tables 4.2.6.8 and 6.1.1.4'

loop_
_geom_angle_atom_site_label_1
_geom_angle_atom_site_label_2
_geom_angle_atom_site_label_3
_geom_angle
_geom_angle_site_symmetry_1
_geom_angle_site_symmetry_3
N1 Zn1 N3 160.9(2) . .
N1 Zn1 N2 86.7(2) . .
N3 Zn1 N2 91.2(2) . .
N1 Zn1 O4 104.8(2) . 2
N3 Zn1 O4 94.0(2) . 2
N2 Zn1 O4 106.0(2) . 2
N1 Zn1 N4 88.0(2) . .
N3 Zn1 N4 90.0(2) . .
N2 Zn1 N4 167.2(2) . .
O4 Zn1 N4 86.7(2) 2 .
C1 N1 C4 104.3(6) . .
C1 N1 Zn1 124.1(5) . .
C4 N1 Zn1 131.6(5) . .
C9 N2 C6 106.3(5) . .
C9 N2 Zn1 125.6(5) . .
C6 N2 Zn1 128.0(4) . .
C14 N3 C11 108.7(6) . .
C14 N3 Zn1 125.4(5) . .
C11 N3 Zn1 124.8(5) . .
C16 N4 C19 110.1(6) . .
C16 N4 Zn1 121.0(4) . .
C19 N4 Zn1 127.7(4) . .
N1 C1 C2 113.4(6) . .
N1 C1 C20 133.2(6) . .
C2 C1 C20 113.4(6) . .
C1 C2 C3 106.1(6) . .
C1 C2 C26 109.0(6) . .
C3 C2 C26 144.9(7) . .
C2 C3 C4 104.8(6) . .
C2 C3 C21 128.8(7) . .
C4 C3 C21 126.4(6) . .
N1 C4 C5 121.2(6) . .
N1 C4 C3 111.4(6) . .
C5 C4 C3 127.4(6) . .
C6 C5 C4 127.4(6) . .
N2 C6 C5 124.2(6) . .
N2 C6 C7 109.2(6) . .
C5 C6 C7 126.4(6) . .
C8 C7 C6 106.5(7) . .
C8 C7 C22 129.1(7) . .
C6 C7 C22 124.5(7) . .
C7 C8 C9 107.2(7) . .
C7 C8 C24 126.9(8) . .
C9 C8 C24 125.8(7) . .
N2 C9 C10 123.1(7) . .
N2 C9 C8 110.6(6) . .
C10 C9 C8 126.2(7) . .
C9 C10 C11 128.2(7) . .
N3 C11 C10 126.0(6) . .
N3 C11 C12 108.2(6) . .
C10 C11 C12 125.8(7) . .
C13 C12 C25 126.1(7) . .
C13 C12 C11 106.7(6) . .
C25 C12 C11 127.2(8) . .
C12 C13 C14 107.3(7) . .
C12 C13 C27 127.0(7) . .
C14 C13 C27 125.5(7) . .
N3 C14 C15 125.8(6) . .
N3 C14 C13 109.1(6) . .
C15 C14 C13 125.1(6) . .
C16 C15 C14 129.1(6) . .
N4 C16 C15 124.6(6) . .
N4 C16 C17 111.0(6) . .
C15 C16 C17 124.4(6) . .
C16 C17 C28 111.0(6) . .
C16 C17 C18 103.0(6) . .
C28 C17 C18 110.6(7) . .
C29 C18 C19 116.2(7) . .
C29 C18 C17 116.1(7) . .
C19 C18 C17 100.7(6) . .
C20 C19 N4 121.9(6) . .
C20 C19 C18 126.0(6) . .
N4 C19 C18 112.0(6) . .
C19 C20 C1 124.2(6) . .
C19 C20 C33 131.0(7) . .
C1 C20 C33 104.8(6) . .
C23 C22 C7 113.3(9) . .
N5 C25 C12 125.2(8) . .
C25 N5 O1 111.9(8) . .
C30 C29 C18 111.2(8) . .
C29 C30 C31 113.9(9) . .
O2 C31 O3 124.3(12) . .
O2 C31 C30 124.2(12) . .
O3 C31 C30 111.5(11) . .
C31 O3 C32 119.1(12) . .
C20 C33 C26 106.1(6) . .
O4 C26 C2 128.4(7) . .
O4 C26 C33 124.9(6) . .
C2 C26 C33 106.6(6) . .
C26 O4 Zn1 133.2(5) . 2_455
Cl1A C34A Cl2A 117.1(17) . .
Cl1A C34A Cl3A 113.1(17) . .
Cl2A C34A Cl3A 111.7(17) . .
Cl2B C34B Cl3B 104.6(15) . .
Cl2B C34B Cl1B 105.5(14) . .
Cl3B C34B Cl1B 101.0(14) . .

loop_
_geom_bond_atom_site_label_1
_geom_bond_atom_site_label_2
_geom_bond_distance
_geom_bond_site_symmetry_2
Zn1 N1 1.995(5) .
Zn1 N3 2.006(5) .
Zn1 N2 2.076(5) .
Zn1 O4 2.124(5) 2
Zn1 N4 2.190(6) .
N1 C1 1.338(8) .
N1 C4 1.396(8) .
N2 C9 1.351(8) .
N2 C6 1.369(8) .
N3 C14 1.355(9) .
N3 C11 1.360(9) .
N4 C16 1.350(8) .
N4 C19 1.373(8) .
C1 C2 1.407(9) .
C1 C20 1.430(9) .
C2 C3 1.406(10) .
C2 C26 1.423(9) .
C3 C4 1.427(10) .
C3 C21 1.500(9) .
C4 C5 1.407(9) .
C5 C6 1.369(9) .
C6 C7 1.463(9) .
C7 C8 1.336(11) .
C7 C22 1.498(11) .
C8 C9 1.437(11) .
C8 C24 1.495(11) .
C9 C10 1.396(10) .
C10 C11 1.393(11) .
C11 C12 1.478(10) .
C12 C13 1.349(11) .
C12 C25 1.447(11) .
C13 C14 1.456(9) .
C13 C27 1.485(10) .
C14 C15 1.397(10) .
C15 C16 1.379(9) .
C16 C17 1.523(10) .
C17 C28 1.526(12) .
C17 C18 1.563(11) .
C18 C29 1.488(12) .
C18 C19 1.531(9) .
C19 C20 1.353(9) .
C20 C33 1.507(10) .
C22 C23 1.458(15) .
C25 N5 1.266(11) .
N5 O1 1.428(9) .
C29 C30 1.452(14) .
C30 C31 1.575(14) .
C31 O2 1.173(13) .
C31 O3 1.272(14) .
O3 C32 1.452(12) .
C33 C26 1.544(10) .
C26 O4 1.220(8) .
O4 Zn1 2.124(5) 2_455
C34A Cl1A 1.65(2) .
C34A Cl2A 1.66(2) .
C34A Cl3A 1.69(2) .
C34B Cl2B 1.72(2) .
C34B Cl3B 1.74(2) .
C34B Cl1B 1.81(2) .

loop_
_geom_torsion_atom_site_label_1
_geom_torsion_atom_site_label_2
_geom_torsion_atom_site_label_3
_geom_torsion_atom_site_label_4
_geom_torsion
_geom_torsion_site_symmetry_1
_geom_torsion_site_symmetry_4
N3 Zn1 N1 C1 90.8(9) . .
N2 Zn1 N1 C1 175.0(6) . .
O4 Zn1 N1 C1 -79.4(6) 2 .
N4 Zn1 N1 C1 6.7(6) . .
N3 Zn1 N1 C4 -92.4(9) . .
N2 Zn1 N1 C4 -8.2(7) . .
O4 Zn1 N1 C4 97.5(7) 2 .
N4 Zn1 N1 C4 -176.5(7) . .
N1 Zn1 N2 C9 -171.3(6) . .
N3 Zn1 N2 C9 -10.3(6) . .
O4 Zn1 N2 C9 84.2(6) 2 .
N4 Zn1 N2 C9 -105.6(10) . .
N1 Zn1 N2 C6 11.2(6) . .
N3 Zn1 N2 C6 172.2(6) . .
O4 Zn1 N2 C6 -93.3(6) 2 .
N4 Zn1 N2 C6 76.9(11) . .
N1 Zn1 N3 C14 -100.4(8) . .
N2 Zn1 N3 C14 176.2(6) . .
O4 Zn1 N3 C14 70.1(6) 2 .
N4 Zn1 N3 C14 -16.6(6) . .
N1 Zn1 N3 C11 93.2(9) . .
N2 Zn1 N3 C11 9.8(6) . .
O4 Zn1 N3 C11 -96.3(5) 2 .
N4 Zn1 N3 C11 177.0(5) . .
N1 Zn1 N4 C16 -177.2(5) . .
N3 Zn1 N4 C16 21.8(5) . .
N2 Zn1 N4 C16 117.2(9) . .
O4 Zn1 N4 C16 -72.2(5) 2 .
N1 Zn1 N4 C19 -11.1(6) . .
N3 Zn1 N4 C19 -172.1(6) . .
N2 Zn1 N4 C19 -76.7(11) . .
O4 Zn1 N4 C19 93.9(6) 2 .
C4 N1 C1 C2 -0.1(8) . .
Zn1 N1 C1 C2 177.5(5) . .
C4 N1 C1 C20 179.9(8) . .
Zn1 N1 C1 C20 -2.6(12) . .
N1 C1 C2 C3 1.1(9) . .
C20 C1 C2 C3 -178.9(7) . .
N1 C1 C2 C26 179.7(6) . .
C20 C1 C2 C26 -0.3(9) . .
C1 C2 C3 C4 -1.5(8) . .
C26 C2 C3 C4 -179.2(10) . .
C1 C2 C3 C21 175.3(8) . .
C26 C2 C3 C21 -2.4(17) . .
C1 N1 C4 C5 -179.6(6) . .
Zn1 N1 C4 C5 3.1(11) . .
C1 N1 C4 C3 -0.9(8) . .
Zn1 N1 C4 C3 -178.2(5) . .
C2 C3 C4 N1 1.5(8) . .
C21 C3 C4 N1 -175.4(8) . .
C2 C3 C4 C5 -179.9(7) . .
C21 C3 C4 C5 3.2(13) . .
N1 C4 C5 C6 3.4(12) . .
C3 C4 C5 C6 -175.0(7) . .
C9 N2 C6 C5 172.5(7) . .
Zn1 N2 C6 C5 -9.6(10) . .
C9 N2 C6 C7 -2.8(8) . .
Zn1 N2 C6 C7 175.1(5) . .
C4 C5 C6 N2 0.1(12) . .
C4 C5 C6 C7 174.6(8) . .
N2 C6 C7 C8 2.3(9) . .
C5 C6 C7 C8 -172.9(8) . .
N2 C6 C7 C22 -177.8(8) . .
C5 C6 C7 C22 7.1(13) . .
C6 C7 C8 C9 -0.8(9) . .
C22 C7 C8 C9 179.2(9) . .
C6 C7 C8 C24 178.2(8) . .
C22 C7 C8 C24 -1.8(16) . .
C6 N2 C9 C10 -175.2(7) . .
Zn1 N2 C9 C10 6.8(10) . .
C6 N2 C9 C8 2.3(8) . .
Zn1 N2 C9 C8 -175.7(5) . .
C7 C8 C9 N2 -0.9(9) . .
C24 C8 C9 N2 -179.9(8) . .
C7 C8 C9 C10 176.5(8) . .
C24 C8 C9 C10 -2.5(14) . .
N2 C9 C10 C11 1.0(12) . .
C8 C9 C10 C11 -176.1(8) . .
C14 N3 C11 C10 -174.6(7) . .
Zn1 N3 C11 C10 -6.3(10) . .
C14 N3 C11 C12 2.6(8) . .
Zn1 N3 C11 C12 171.0(4) . .
C9 C10 C11 N3 -1.4(13) . .
C9 C10 C11 C12 -178.2(7) . .
N3 C11 C12 C13 -2.1(8) . .
C10 C11 C12 C13 175.2(7) . .
N3 C11 C12 C25 -179.7(7) . .
C10 C11 C12 C25 -2.4(12) . .
C25 C12 C13 C14 178.4(7) . .
C11 C12 C13 C14 0.7(8) . .
C25 C12 C13 C27 3.3(12) . .
C11 C12 C13 C27 -174.4(7) . .
C11 N3 C14 C15 175.9(6) . .
Zn1 N3 C14 C15 7.6(10) . .
C11 N3 C14 C13 -2.2(8) . .
Zn1 N3 C14 C13 -170.5(4) . .
C12 C13 C14 N3 0.9(8) . .
C27 C13 C14 N3 176.1(7) . .
C12 C13 C14 C15 -177.2(7) . .
C27 C13 C14 C15 -2.0(11) . .
N3 C14 C15 C16 4.6(12) . .
C13 C14 C15 C16 -177.6(7) . .
C19 N4 C16 C15 173.0(6) . .
Zn1 N4 C16 C15 -18.7(9) . .
C19 N4 C16 C17 -9.5(8) . .
Zn1 N4 C16 C17 158.8(5) . .
C14 C15 C16 N4 2.7(12) . .
C14 C15 C16 C17 -174.4(7) . .
N4 C16 C17 C28 -101.6(7) . .
C15 C16 C17 C28 75.9(9) . .
N4 C16 C17 C18 16.9(8) . .
C15 C16 C17 C18 -165.6(6) . .
C16 C17 C18 C29 110.1(8) . .
C28 C17 C18 C29 -131.2(8) . .
C16 C17 C18 C19 -16.3(8) . .
C28 C17 C18 C19 102.4(7) . .
C16 N4 C19 C20 177.9(7) . .
Zn1 N4 C19 C20 10.5(10) . .
C16 N4 C19 C18 -2.4(8) . .
Zn1 N4 C19 C18 -169.8(5) . .
C29 C18 C19 C20 65.8(11) . .
C17 C18 C19 C20 -167.9(7) . .
C29 C18 C19 N4 -113.9(8) . .
C17 C18 C19 N4 12.4(8) . .
N4 C19 C20 C1 -2.7(12) . .
C18 C19 C20 C1 177.6(8) . .
N4 C19 C20 C33 174.8(7) . .
C18 C19 C20 C33 -4.9(13) . .
N1 C1 C20 C19 -1.8(14) . .
C2 C1 C20 C19 178.2(7) . .
N1 C1 C20 C33 -179.8(8) . .
C2 C1 C20 C33 0.2(9) . .
C8 C7 C22 C23 -92.3(12) . .
C6 C7 C22 C23 87.7(12) . .
C13 C12 C25 N5 -163.3(9) . .
C11 C12 C25 N5 14.0(14) . .
C12 C25 N5 O1 179.4(7) . .
C19 C18 C29 C30 54.4(11) . .
C17 C18 C29 C30 -63.8(11) . .
C18 C29 C30 C31 178.2(9) . .
C29 C30 C31 O2 -54.8(16) . .
C29 C30 C31 O3 124.5(12) . .
O2 C31 O3 C32 -5(2) . .
C30 C31 O3 C32 175.8(11) . .
C19 C20 C33 C26 -177.8(8) . .
C1 C20 C33 C26 0.0(9) . .
C1 C2 C26 O4 180.0(7) . .
C3 C2 C26 O4 -2.4(16) . .
C1 C2 C26 C33 0.3(8) . .
C3 C2 C26 C33 178.0(11) . .
C20 C33 C26 O4 -179.9(6) . .
C20 C33 C26 C2 -0.2(9) . .
C2 C26 O4 Zn1 174.8(5) . 2_455
C33 C26 O4 Zn1 -5.6(11) . 2_455
